data_2016161
loop_
_publ_author_name
'K. Manoj'
'R. G. Gonnade'
'M. M. Bhadbhade'
'M. S. Shashidhar'

_publ_section_title
;Different interaction motifs of dipolar S=O&#x00B7;&#x00B7;&#x00B7;C=O
 contacts that associate diastereomers of
 2,4(6)-di-<i>O</i>-benzoyl-6(4)-<i>O</i>-{[(1<i>S</i>)-7,7-dimethyl-2-oxobicyclo[2.2.1]heptan-1-ylmethyl]sulfonyl}-<i>myo</i>-inositol
 1,3,5-orthoacetate
;
_journal_coeditor_code HJ3047
_journal_issue 9
_journal_name_full 'Acta Crystallographica Section C'
_journal_page_first o555
_journal_page_last o558
_journal_paper_doi 10.1107/S0108270107035858
_journal_volume 63
_journal_year 2007
_chemical_formula_iupac 'C32 H34 O11 S'
_chemical_formula_moiety 'C32 H34 O11 S'
_chemical_formula_sum 'C32 H34 O11 S'
_chemical_formula_weight 626.65
_chemical_name_systematic
;
2,4(6)-di-O-benzoyl-6(4)-O-{[(1S)-7,7-dimethyl-2-
oxobicyclo[2.2.1]heptan-1-ylmethyl]sulfonyl}-myo-inositol
1,3,5-orthoacetate
;
_space_group_IT_number 1
_symmetry_cell_setting triclinic
_symmetry_space_group_name_Hall 'P 1'
_symmetry_space_group_name_H-M 'P 1'
_atom_sites_solution_hydrogens geom
_atom_sites_solution_primary direct
_atom_sites_solution_secondary difmap
_audit_creation_method SHELXL97
_cell_angle_alpha 80.499(3)
_cell_angle_beta 62.449(2)
_cell_angle_gamma 75.937(2)
_cell_formula_units_Z 2
_cell_length_a 11.5241(16)
_cell_length_b 11.6958(16)
_cell_length_c 12.453(2)
_cell_measurement_reflns_used 5336
_cell_measurement_temperature 298(2)
_cell_measurement_theta_max 28.08
_cell_measurement_theta_min 2.38
_cell_volume 1440.8(4)
_computing_cell_refinement SAINT
_computing_data_collection 'SMART (Bruker, 2000)'
_computing_data_reduction 'SAINT (Bruker, 2000)'
_computing_molecular_graphics
;
ORTEP-3 (Farrugia, 1997) and Mercury (Version 1.5; Macrae <i>et al.</i>,
 2006)
;
_computing_publication_material
;
SHELXTL97 (Sheldrick, 1997), PLATON (Spek, 2003) and publCIF
(Westrip, 2007)
;
_computing_structure_refinement 'SHELXL97 (Sheldrick, 1997)'
_computing_structure_solution 'SHELXS97 (Sheldrick, 1997)'
_diffrn_ambient_temperature 298(2)
_diffrn_measured_fraction_theta_full 0.988
_diffrn_measured_fraction_theta_max 0.988
_diffrn_measurement_device 'Bruker SMART APEX'
_diffrn_measurement_device_type 'Bruker SMART APEX CCD area-detector'
_diffrn_measurement_method '\w and \f'
_diffrn_radiation_monochromator graphite
_diffrn_radiation_source 'fine-focus sealed tube'
_diffrn_radiation_type MoK\a
_diffrn_radiation_wavelength 0.71073
_diffrn_reflns_av_R_equivalents 0.0389
_diffrn_reflns_av_sigmaI/netI 0.0686
_diffrn_reflns_limit_h_max 13
_diffrn_reflns_limit_h_min -13
_diffrn_reflns_limit_k_max 13
_diffrn_reflns_limit_k_min -13
_diffrn_reflns_limit_l_max 13
_diffrn_reflns_limit_l_min -14
_diffrn_reflns_number 9388
_diffrn_reflns_theta_full 25.00
_diffrn_reflns_theta_max 25.00
_diffrn_reflns_theta_min 2.38
_exptl_absorpt_coefficient_mu 0.177
_exptl_absorpt_correction_T_max 0.9756
_exptl_absorpt_correction_T_min 0.8888
_exptl_absorpt_correction_type multi-scan
_exptl_absorpt_process_details '(SADABS; Bruker, 2000)'
_exptl_crystal_colour colourless
_exptl_crystal_density_diffrn 1.444
_exptl_crystal_density_method 'not measured'
_exptl_crystal_description irregular
_exptl_crystal_F_000 660
_exptl_crystal_size_max 0.68
_exptl_crystal_size_mid 0.25
_exptl_crystal_size_min 0.14
_refine_diff_density_max 0.538
_refine_diff_density_min -0.291
_refine_ls_abs_structure_details 'Flack H D (1983),2944 Friedel pairs'
_refine_ls_abs_structure_Flack 0.00(8)
_refine_ls_extinction_method none
_refine_ls_goodness_of_fit_ref 1.089
_refine_ls_hydrogen_treatment constr
_refine_ls_matrix_type full
_refine_ls_number_parameters 799
_refine_ls_number_reflns 7596
_refine_ls_number_restraints 3
_refine_ls_restrained_S_all 1.089
_refine_ls_R_factor_all 0.0543
_refine_ls_R_factor_gt 0.0523
_refine_ls_shift/su_max 0.000
_refine_ls_shift/su_mean 0.000
_refine_ls_structure_factor_coef Fsqd
_refine_ls_weighting_details 'calc w=1/[\s^2^(Fo^2^)+(0.0711P)^2^+0.3482P] where P=(Fo^2^+2Fc^2^)/3'
_refine_ls_weighting_scheme calc
_refine_ls_wR_factor_gt 0.1338
_refine_ls_wR_factor_ref 0.1362
_reflns_number_gt 7284
_reflns_number_total 7596
_reflns_threshold_expression I>2\s(I)
_cod_data_source_file hj3047.cif
_cod_data_source_block I
_cod_database_code 2016161
_cod_database_fobs_code 2016161

loop_
_symmetry_equiv_pos_as_xyz
'x, y, z'

loop_
_atom_site_type_symbol
_atom_site_label
_atom_site_fract_x
_atom_site_fract_y
_atom_site_fract_z
_atom_site_U_iso_or_equiv
_atom_site_adp_type
_atom_site_calc_flag
_atom_site_refinement_flags
_atom_site_occupancy
S S1 0.91377(9) 0.76272(8) 0.14984(9) 0.0187(2) Uani d . 1
O O1 1.1465(3) 0.8970(2) 0.4284(3) 0.0218(7) Uani d . 1
O O2 1.2987(3) 0.8939(2) 0.1723(3) 0.0212(7) Uani d . 1
O O3 1.0279(3) 1.0056(2) 0.3264(3) 0.0232(7) Uani d . 1
O O4 0.9564(3) 0.7425(2) 0.2576(3) 0.0206(7) Uani d . 1
O O5 0.9213(3) 0.8977(2) 0.5043(3) 0.0187(6) Uani d . 1
O O6 1.1021(3) 0.6146(2) 0.3732(3) 0.0177(6) Uani d . 1
O O7 1.3022(3) 0.8645(3) -0.0028(3) 0.0322(8) Uani d . 1
O O8 1.2234(3) 0.5181(2) 0.4719(3) 0.0280(7) Uani d . 1
O O9 0.8311(3) 0.6800(3) 0.1748(3) 0.0313(7) Uani d . 1
O O10 0.8645(3) 0.8859(2) 0.1355(3) 0.0308(8) Uani d . 1
O O11 1.0921(4) 0.4874(3) -0.0338(3) 0.0497(9) Uani d . 1
C C1 1.1835(4) 0.7927(3) 0.3621(4) 0.0192(9) Uani d . 1
H H1 1.2699 0.7471 0.3549 0.023 Uiso calc R 1
C C2 1.1899(4) 0.8301(3) 0.2382(4) 0.0196(9) Uani d . 1
H H2 1.2065 0.7604 0.1954 0.024 Uiso calc R 1
C C3 1.0576(4) 0.9099(3) 0.2517(4) 0.0190(9) Uani d . 1
H H3 1.0619 0.9407 0.1720 0.023 Uiso calc R 1
C C4 0.9437(4) 0.8420(3) 0.3213(4) 0.0176(9) Uani d . 1
H H4 0.8589 0.8959 0.3355 0.021 Uiso calc R 1
C C5 0.9430(4) 0.7942(3) 0.4431(4) 0.0160(8) Uani d . 1
H H5 0.8707 0.7501 0.4899 0.019 Uiso calc R 1
C C6 1.0754(4) 0.7193(3) 0.4329(4) 0.0199(9) Uani d . 1
H H6 1.0698 0.6973 0.5143 0.024 Uiso calc R 1
C C7 1.0234(4) 0.9648(3) 0.4408(4) 0.0162(8) Uani d . 1
C C8 0.9899(5) 1.0694(3) 0.5118(5) 0.0268(10) Uani d . 1
H H8A 1.0549 1.1188 0.4677 0.040 Uiso calc R 1
H H8B 0.9902 1.0430 0.5889 0.040 Uiso calc R 1
H H8C 0.9031 1.1135 0.5243 0.040 Uiso calc R 1
C C9 1.3508(4) 0.8991(3) 0.0496(4) 0.0220(9) Uani d . 1
C C10 1.4749(4) 0.9513(3) -0.0109(4) 0.0225(9) Uani d . 1
C C11 1.5425(4) 0.9631(3) 0.0534(4) 0.0239(9) Uani d . 1
H H11 1.5095 0.9424 0.1361 0.029 Uiso calc R 1
C C12 1.6594(5) 1.0060(4) -0.0079(5) 0.0352(12) Uani d . 1
H H12 1.7062 1.0141 0.0335 0.042 Uiso calc R 1
C C13 1.7070(5) 1.0368(4) -0.1300(5) 0.0371(12) Uani d . 1
H H13 1.7850 1.0671 -0.1704 0.044 Uiso calc R 1
C C14 1.6399(5) 1.0233(4) -0.1934(5) 0.0353(11) Uani d . 1
H H14 1.6736 1.0433 -0.2763 0.042 Uiso calc R 1
C C15 1.5228(5) 0.9802(4) -0.1333(5) 0.0327(11) Uani d . 1
H H15 1.4770 0.9709 -0.1753 0.039 Uiso calc R 1
C C16 1.1759(4) 0.5173(3) 0.4041(4) 0.0190(9) Uani d . 1
C C17 1.1870(4) 0.4132(3) 0.3434(4) 0.0196(9) Uani d . 1
C C18 1.2755(5) 0.3100(4) 0.3499(5) 0.0284(11) Uani d . 1
H H18 1.3237 0.3062 0.3935 0.034 Uiso calc R 1
C C19 1.2905(5) 0.2130(4) 0.2902(5) 0.0314(11) Uani d . 1
H H19 1.3496 0.1441 0.2937 0.038 Uiso calc R 1
C C20 1.2194(5) 0.2179(4) 0.2265(5) 0.0310(11) Uani d . 1
H H20 1.2305 0.1521 0.1873 0.037 Uiso calc R 1
C C21 1.1308(5) 0.3199(4) 0.2196(5) 0.0295(11) Uani d . 1
H H21 1.0820 0.3225 0.1768 0.035 Uiso calc R 1
C C22 1.1160(4) 0.4176(4) 0.2771(4) 0.0244(10) Uani d . 1
H H22 1.0583 0.4868 0.2716 0.029 Uiso calc R 1
C C23 1.0712(4) 0.7183(4) 0.0281(4) 0.0248(9) Uani d . 1
H H23A 1.1243 0.7778 0.0108 0.030 Uiso calc R 1
H H23B 1.1156 0.6455 0.0541 0.030 Uiso calc R 1
C C24 1.0697(4) 0.6985(3) -0.0893(4) 0.0195(9) Uani d . 1
C C25 0.9431(5) 0.7463(4) -0.1082(5) 0.0341(11) Uani d . 1
H H25A 0.9038 0.8260 -0.0818 0.041 Uiso calc R 1
H H25B 0.8775 0.6963 -0.0637 0.041 Uiso calc R 1
C C26 0.9919(5) 0.7444(4) -0.2460(5) 0.0338(11) Uani d . 1
H H26A 0.9459 0.6962 -0.2637 0.041 Uiso calc R 1
H H26B 0.9795 0.8235 -0.2826 0.041 Uiso calc R 1
C C27 1.1405(4) 0.6895(4) -0.2906(4) 0.0245(10) Uani d . 1
H H27 1.1950 0.7029 -0.3779 0.029 Uiso calc R 1
C C28 1.1464(5) 0.5605(4) -0.2457(5) 0.0359(12) Uani d . 1
H H28A 1.2363 0.5154 -0.2840 0.043 Uiso calc R 1
H H28B 1.0871 0.5257 -0.2605 0.043 Uiso calc R 1
C C29 1.1001(5) 0.5668(4) -0.1109(5) 0.0280(10) Uani d . 1
C C30 1.1810(5) 0.7413(4) -0.2087(4) 0.0267(10) Uani d . 1
C C31 1.1679(7) 0.8752(4) -0.2262(5) 0.0506(16) Uani d . 1
H H31A 1.1836 0.9031 -0.1667 0.076 Uiso calc R 1
H H31B 1.0797 0.9108 -0.2170 0.076 Uiso calc R 1
H H31C 1.2321 0.8960 -0.3060 0.076 Uiso calc R 1
C C32 1.3205(5) 0.6866(5) -0.2222(5) 0.0423(13) Uani d . 1
H H32A 1.3839 0.6969 -0.3053 0.064 Uiso calc R 1
H H32B 1.3254 0.6039 -0.1984 0.064 Uiso calc R 1
H H32C 1.3402 0.7245 -0.1714 0.064 Uiso calc R 1
S S1' 0.81494(9) 0.46341(8) 0.63126(9) 0.0208(2) Uani d . 1
O O1' 0.7006(3) 0.2121(2) 0.4593(3) 0.0199(6) Uani d . 1
O O2' 0.4280(3) 0.3135(2) 0.6174(3) 0.0238(7) Uani d . 1
O O3' 0.5755(3) 0.3181(2) 0.3608(3) 0.0222(7) Uani d . 1
O O4' 0.6051(3) 0.6030(2) 0.4216(3) 0.0214(7) Uani d . 1
O O5' 0.8007(3) 0.3266(2) 0.2820(3) 0.0214(7) Uani d . 1
O O6' 0.7551(3) 0.4798(2) 0.5350(3) 0.0198(6) Uani d . 1
O O7' 0.4382(3) 0.3268(3) 0.7903(3) 0.0328(8) Uani d . 1
O O8' 0.4940(3) 0.7009(2) 0.3161(3) 0.0281(7) Uani d . 1
O O9' 0.8589(3) 0.5701(3) 0.6179(3) 0.0352(8) Uani d . 1
O O10' 0.9053(4) 0.3527(3) 0.6134(3) 0.0405(9) Uani d . 1
O O11' 0.8954(3) 0.4269(3) 0.8309(3) 0.0387(8) Uani d . 1
C C1' 0.6679(4) 0.3069(3) 0.5344(4) 0.0199(9) Uani d . 1
H H1' 0.6672 0.2750 0.6126 0.024 Uiso calc R 1
C C2' 0.5324(4) 0.3805(3) 0.5546(4) 0.0201(9) Uani d . 1
H H2' 0.5133 0.4496 0.5993 0.024 Uiso calc R 1
C C3' 0.5346(4) 0.4192(3) 0.4316(4) 0.0211(9) Uani d . 1
H H3' 0.4458 0.4615 0.4419 0.025 Uiso calc R 1
C C4' 0.6375(4) 0.4988(3) 0.3580(4) 0.0190(9) Uani d . 1
H H4' 0.6406 0.5206 0.2774 0.023 Uiso calc R 1
C C5' 0.7727(4) 0.4288(3) 0.3469(4) 0.0201(9) Uani d . 1
H H5' 0.8414 0.4767 0.3009 0.024 Uiso calc R 1
C C6' 0.7773(4) 0.3804(3) 0.4664(4) 0.0197(9) Uani d . 1
H H6' 0.8646 0.3304 0.4506 0.024 Uiso calc R 1
C C7' 0.7036(4) 0.2547(3) 0.3456(5) 0.0240(10) Uani d . 1
C C8' 0.7406(5) 0.1515(3) 0.2699(4) 0.0273(11) Uani d . 1
H H8D 0.6760 0.1013 0.3109 0.041 Uiso calc R 1
H H8E 0.8272 0.1075 0.2582 0.041 Uiso calc R 1
H H8F 0.7422 0.1802 0.1925 0.041 Uiso calc R 1
C C9' 0.3850(5) 0.2968(3) 0.7391(4) 0.0255(10) Uani d . 1
C C10' 0.2662(4) 0.2417(3) 0.7985(4) 0.0255(10) Uani d . 1
C C11' 0.1943(5) 0.2289(4) 0.7383(5) 0.0335(12) Uani d . 1
H H11' 0.2241 0.2507 0.6559 0.040 Uiso calc R 1
C C12' 0.0775(5) 0.1834(4) 0.8019(6) 0.0385(13) Uani d . 1
H H12' 0.0285 0.1767 0.7622 0.046 Uiso calc R 1
C C13' 0.0344(5) 0.1485(4) 0.9228(6) 0.0473(16) Uani d . 1
H H13' -0.0423 0.1164 0.9643 0.057 Uiso calc R 1
C C14' 0.1069(6) 0.1616(4) 0.9835(5) 0.0417(13) Uani d . 1
H H14' 0.0782 0.1391 1.0656 0.050 Uiso calc R 1
C C15' 0.2194(5) 0.2076(4) 0.9207(5) 0.0324(11) Uani d . 1
H H15' 0.2667 0.2165 0.9614 0.039 Uiso calc R 1
C C16' 0.5395(4) 0.7011(3) 0.3851(4) 0.0196(9) Uani d . 1
C C17' 0.5288(4) 0.8061(3) 0.4450(4) 0.0200(9) Uani d . 1
C C18' 0.4413(5) 0.9095(4) 0.4368(4) 0.0278(10) Uani d . 1
H H18' 0.3918 0.9122 0.3946 0.033 Uiso calc R 1
C C19' 0.4291(5) 1.0080(4) 0.4923(5) 0.0329(12) Uani d . 1
H H19' 0.3702 1.0770 0.4887 0.039 Uiso calc R 1
C C20' 0.5052(5) 1.0034(4) 0.5534(5) 0.0322(11) Uani d . 1
H H20' 0.4977 1.0700 0.5897 0.039 Uiso calc R 1
C C21' 0.5923(5) 0.9007(4) 0.5607(5) 0.0318(11) Uani d . 1
H H21' 0.6428 0.8982 0.6019 0.038 Uiso calc R 1
C C22' 0.6035(4) 0.8020(4) 0.5065(4) 0.0247(10) Uani d . 1
H H22' 0.6615 0.7327 0.5113 0.030 Uiso calc R 1
C C23' 0.6658(5) 0.4595(4) 0.7695(4) 0.0328(11) Uani d . 1
H H23C 0.5927 0.5094 0.7558 0.039 Uiso calc R 1
H H23D 0.6497 0.3794 0.7855 0.039 Uiso calc R 1
C C24' 0.6589(5) 0.4964(4) 0.8832(5) 0.0287(10) Uani d . 1
C C25' 0.6281(5) 0.6323(4) 0.8969(5) 0.0329(11) Uani d . 1
H H25C 0.7083 0.6654 0.8523 0.039 Uiso calc R 1
H H25D 0.5625 0.6727 0.8684 0.039 Uiso calc R 1
C C26' 0.5727(6) 0.6411(4) 1.0353(5) 0.0405(13) Uani d . 1
H H26C 0.6244 0.6829 1.0531 0.049 Uiso calc R 1
H H26D 0.4800 0.6808 1.0704 0.049 Uiso calc R 1
C C27' 0.5878(5) 0.5104(4) 1.0825(5) 0.0297(11) Uani d . 1
H H27' 0.5336 0.4968 1.1698 0.036 Uiso calc R 1
C C28' 0.7357(5) 0.4632(4) 1.0393(5) 0.0327(11) Uani d . 1
H H28C 0.7779 0.5165 1.0551 0.039 Uiso calc R 1
H H28D 0.7521 0.3859 1.0779 0.039 Uiso calc R 1
C C29' 0.7847(5) 0.4562(3) 0.9047(5) 0.0267(10) Uani d . 1
C C30' 0.5541(5) 0.4511(4) 1.0013(5) 0.0320(11) Uani d . 1
C C31' 0.4102(5) 0.4943(5) 1.0185(5) 0.0441(13) Uani d . 1
H H31D 0.3947 0.5782 1.0013 0.066 Uiso calc R 1
H H31E 0.3497 0.4757 1.1007 0.066 Uiso calc R 1
H H31F 0.3960 0.4560 0.9642 0.066 Uiso calc R 1
C C32' 0.5785(6) 0.3155(4) 1.0181(5) 0.0418(13) Uani d . 1
H H32D 0.5489 0.2846 0.9703 0.063 Uiso calc R 1
H H32E 0.5298 0.2920 1.1022 0.063 Uiso calc R 1
H H32F 0.6720 0.2852 0.9925 0.063 Uiso calc R 1

loop_
_atom_site_aniso_label
_atom_site_aniso_U_11
_atom_site_aniso_U_22
_atom_site_aniso_U_33
_atom_site_aniso_U_12
_atom_site_aniso_U_13
_atom_site_aniso_U_23
O9 0.0272(16) 0.0479(18) 0.0230(18) -0.0136(14) -0.0115(14) -0.0020(14)
S1 0.0194(5) 0.0210(4) 0.0156(6) -0.0023(4) -0.0083(4) -0.0014(4)
O1 0.0216(15) 0.0209(13) 0.0243(18) -0.0006(11) -0.0114(14) -0.0066(13)
O2 0.0182(15) 0.0223(13) 0.0193(18) -0.0049(11) -0.0040(13) -0.0029(12)
O3 0.0285(17) 0.0172(13) 0.0229(18) -0.0032(12) -0.0116(15) 0.0002(12)
O4 0.0259(16) 0.0187(13) 0.0217(17) -0.0021(11) -0.0137(14) -0.0061(12)
O5 0.0217(15) 0.0207(13) 0.0126(16) -0.0014(11) -0.0068(13) -0.0051(12)
O6 0.0222(15) 0.0163(12) 0.0146(15) -0.0012(11) -0.0101(12) 0.0011(11)
O7 0.0292(17) 0.0442(18) 0.0229(19) -0.0162(14) -0.0057(15) -0.0055(14)
O8 0.0282(17) 0.0256(15) 0.033(2) 0.0065(13) -0.0198(16) -0.0070(14)
O10 0.0459(19) 0.0250(14) 0.0236(18) 0.0078(13) -0.0230(15) -0.0046(13)
O11 0.082(3) 0.0256(15) 0.044(2) -0.0147(16) -0.032(2) 0.0098(16)
C1 0.020(2) 0.0182(18) 0.021(2) 0.0029(16) -0.0123(19) -0.0055(17)
C2 0.015(2) 0.0174(17) 0.025(3) -0.0048(15) -0.0071(19) -0.0010(17)
C3 0.021(2) 0.0150(17) 0.017(2) -0.0010(16) -0.0066(19) -0.0015(17)
C4 0.018(2) 0.0162(17) 0.015(2) -0.0030(15) -0.0048(18) -0.0015(16)
C5 0.0168(19) 0.0171(17) 0.014(2) -0.0035(15) -0.0073(17) 0.0004(16)
C6 0.025(2) 0.0187(18) 0.019(2) -0.0038(16) -0.0119(19) -0.0026(17)
C7 0.0143(19) 0.0223(18) 0.008(2) -0.0024(15) -0.0028(17) 0.0013(16)
C8 0.029(2) 0.021(2) 0.030(3) -0.0038(18) -0.012(2) -0.005(2)
C9 0.020(2) 0.0209(18) 0.023(2) -0.0007(16) -0.0084(19) -0.0051(17)
C10 0.018(2) 0.0190(18) 0.024(2) -0.0012(15) -0.0039(18) -0.0066(17)
C11 0.019(2) 0.0240(19) 0.023(2) -0.0027(16) -0.0059(19) -0.0001(18)
C12 0.031(3) 0.031(2) 0.050(4) -0.0077(19) -0.021(2) -0.007(2)
C13 0.027(3) 0.038(2) 0.039(3) -0.012(2) -0.004(2) -0.008(2)
C14 0.031(2) 0.043(2) 0.020(3) -0.020(2) 0.003(2) 0.004(2)
C15 0.037(3) 0.033(2) 0.030(3) -0.013(2) -0.013(2) -0.005(2)
C16 0.0115(19) 0.0174(18) 0.020(3) -0.0020(15) -0.0019(18) 0.0023(17)
C17 0.015(2) 0.0180(18) 0.018(2) -0.0064(15) -0.0007(18) 0.0033(17)
C18 0.034(3) 0.0199(19) 0.031(3) -0.0024(18) -0.016(2) 0.000(2)
C19 0.037(3) 0.0168(19) 0.030(3) 0.0040(18) -0.011(2) -0.0008(19)
C20 0.038(3) 0.019(2) 0.033(3) -0.0085(19) -0.010(2) -0.005(2)
C21 0.028(2) 0.033(2) 0.029(3) -0.0096(19) -0.010(2) -0.009(2)
C22 0.024(2) 0.0242(19) 0.025(3) -0.0027(17) -0.012(2) -0.0018(19)
C23 0.019(2) 0.033(2) 0.022(2) -0.0069(16) -0.0077(18) -0.0032(18)
C24 0.022(2) 0.027(2) 0.012(2) -0.0121(16) -0.0074(18) 0.0035(17)
C25 0.027(2) 0.046(3) 0.025(3) 0.006(2) -0.014(2) -0.005(2)
C26 0.036(3) 0.039(2) 0.027(3) 0.005(2) -0.019(2) -0.006(2)
C27 0.025(2) 0.032(2) 0.016(2) -0.0045(17) -0.0087(19) -0.0037(18)
C28 0.043(3) 0.031(2) 0.037(3) -0.007(2) -0.018(2) -0.010(2)
C29 0.036(3) 0.024(2) 0.026(3) -0.0111(18) -0.013(2) 0.0010(19)
C30 0.029(2) 0.030(2) 0.025(3) -0.0086(17) -0.012(2) -0.0055(19)
C31 0.091(5) 0.039(3) 0.028(3) -0.029(3) -0.026(3) 0.004(2)
C32 0.028(3) 0.078(4) 0.026(3) -0.018(2) -0.009(2) -0.013(3)
S1' 0.0224(6) 0.0225(5) 0.0182(6) -0.0034(4) -0.0103(5) 0.0002(4)
O1' 0.0207(15) 0.0175(12) 0.0202(17) -0.0026(11) -0.0077(13) -0.0040(12)
O2' 0.0208(16) 0.0220(13) 0.0259(19) -0.0057(12) -0.0062(14) -0.0048(13)
O3' 0.0238(15) 0.0156(12) 0.0283(19) -0.0016(11) -0.0122(14) -0.0049(12)
O4' 0.0262(15) 0.0150(12) 0.0248(18) 0.0006(11) -0.0139(14) -0.0048(12)
O5' 0.0202(15) 0.0167(13) 0.0222(18) -0.0018(11) -0.0057(13) -0.0021(12)
O6' 0.0239(15) 0.0171(12) 0.0169(16) -0.0014(11) -0.0094(13) 0.0004(12)
O7' 0.0352(18) 0.0401(17) 0.0267(19) -0.0166(14) -0.0131(16) 0.0011(15)
O8' 0.0284(17) 0.0241(14) 0.036(2) 0.0027(12) -0.0199(16) -0.0065(14)
O9' 0.048(2) 0.0446(18) 0.0256(18) -0.0307(16) -0.0201(16) 0.0095(15)
O10' 0.047(2) 0.0403(18) 0.038(2) 0.0131(15) -0.0290(18) -0.0121(16)
O11' 0.0302(17) 0.0480(18) 0.0333(19) 0.0003(14) -0.0124(15) -0.0075(15)
C1' 0.022(2) 0.0211(19) 0.017(2) -0.0023(16) -0.0098(19) 0.0000(17)
C2' 0.020(2) 0.0189(18) 0.017(2) -0.0033(16) -0.0047(19) -0.0025(16)
C3' 0.019(2) 0.0146(17) 0.029(3) 0.0024(15) -0.0116(19) -0.0067(18)
C4' 0.021(2) 0.0151(17) 0.022(2) -0.0002(16) -0.0118(19) -0.0025(17)
C5' 0.020(2) 0.0172(18) 0.020(2) -0.0054(15) -0.0055(18) -0.0031(17)
C6' 0.021(2) 0.0188(18) 0.020(2) -0.0020(16) -0.0106(19) -0.0018(17)
C7' 0.024(2) 0.0150(18) 0.035(3) 0.0007(16) -0.016(2) -0.0051(19)
C8' 0.035(3) 0.0194(19) 0.026(3) 0.0001(18) -0.014(2) -0.0059(19)
C9' 0.029(2) 0.0160(18) 0.023(3) -0.0001(16) -0.005(2) -0.0055(17)
C10' 0.021(2) 0.0185(18) 0.031(3) 0.0022(15) -0.008(2) -0.0064(18)
C11' 0.035(3) 0.0196(19) 0.039(3) -0.0031(17) -0.010(2) -0.0062(19)
C12' 0.026(2) 0.033(2) 0.049(3) -0.0093(19) -0.004(2) -0.013(2)
C13' 0.029(3) 0.028(2) 0.061(4) -0.014(2) 0.008(3) -0.012(2)
C14' 0.049(3) 0.025(2) 0.038(3) -0.009(2) -0.008(3) 0.001(2)
C15' 0.033(3) 0.022(2) 0.033(3) -0.0039(18) -0.007(2) -0.0027(19)
C16' 0.023(2) 0.0203(19) 0.018(2) -0.0019(16) -0.0128(19) -0.0017(17)
C17' 0.019(2) 0.0178(18) 0.017(2) -0.0023(16) -0.0038(18) -0.0007(17)
C18' 0.031(2) 0.023(2) 0.025(3) -0.0009(18) -0.011(2) -0.0018(19)
C19' 0.043(3) 0.0184(19) 0.033(3) 0.0019(19) -0.016(2) -0.001(2)
C20' 0.037(3) 0.023(2) 0.027(3) -0.0081(19) -0.002(2) -0.008(2)
C21' 0.025(2) 0.035(2) 0.039(3) -0.0104(19) -0.012(2) -0.009(2)
C22' 0.014(2) 0.024(2) 0.030(3) -0.0044(16) -0.005(2) -0.0013(19)
C23' 0.026(2) 0.052(3) 0.021(2) -0.016(2) -0.0054(19) -0.008(2)
C24' 0.029(2) 0.029(2) 0.027(3) -0.0077(18) -0.010(2) -0.0051(19)
C25' 0.038(3) 0.024(2) 0.036(3) 0.0009(19) -0.019(2) -0.002(2)
C26' 0.040(3) 0.036(3) 0.045(4) 0.003(2) -0.019(3) -0.016(2)
C27' 0.036(3) 0.035(2) 0.016(2) -0.014(2) -0.007(2) 0.0001(19)
C28' 0.037(3) 0.036(2) 0.029(3) -0.012(2) -0.018(2) 0.004(2)
C29' 0.029(2) 0.023(2) 0.029(3) -0.0025(17) -0.014(2) -0.0024(19)
C30' 0.038(3) 0.038(2) 0.019(3) -0.015(2) -0.010(2) 0.002(2)
C31' 0.032(3) 0.069(3) 0.024(3) -0.020(2) -0.002(2) -0.001(3)
C32' 0.054(3) 0.035(2) 0.036(3) -0.028(2) -0.012(3) 0.002(2)

loop_
_atom_type_symbol
_atom_type_description
_atom_type_scat_dispersion_real
_atom_type_scat_dispersion_imag
_atom_type_scat_source
C C 0.0033 0.0016 'International Tables Vol C Tables 4.2.6.8 and 6.1.1.4'
H H 0.0000 0.0000 'International Tables Vol C Tables 4.2.6.8 and 6.1.1.4'
O O 0.0106 0.0060 'International Tables Vol C Tables 4.2.6.8 and 6.1.1.4'
S S 0.1246 0.1234 'International Tables Vol C Tables 4.2.6.8 and 6.1.1.4'

loop_
_geom_angle_atom_site_label_1
_geom_angle_atom_site_label_2
_geom_angle_atom_site_label_3
_geom_angle
O9 S1 O10 119.8(2)
O9 S1 O4 106.13(18)
O10 S1 O4 108.44(16)
O9 S1 C23 110.07(19)
O10 S1 C23 110.9(2)
O4 S1 C23 99.38(18)
C7 O1 C1 112.1(3)
C9 O2 C2 116.3(3)
C7 O3 C3 112.4(3)
C4 O4 S1 120.5(2)
C7 O5 C5 113.0(3)
C16 O6 C6 116.0(3)
O1 C1 C2 109.0(3)
O1 C1 C6 107.4(3)
C2 C1 C6 109.7(3)
O1 C1 H1 110.2
C2 C1 H1 110.2
C6 C1 H1 110.2
O2 C2 C1 107.6(3)
O2 C2 C3 110.4(3)
C1 C2 C3 109.3(4)
O2 C2 H2 109.8
C1 C2 H2 109.8
C3 C2 H2 109.8
O3 C3 C4 105.4(3)
O3 C3 C2 109.0(3)
C4 C3 C2 110.0(3)
O3 C3 H3 110.8
C4 C3 H3 110.8
C2 C3 H3 110.8
O4 C4 C5 107.9(3)
O4 C4 C3 112.9(3)
C5 C4 C3 108.7(3)
O4 C4 H4 109.1
C5 C4 H4 109.1
C3 C4 H4 109.1
O5 C5 C6 106.4(3)
O5 C5 C4 104.9(3)
C6 C5 C4 113.9(3)
O5 C5 H5 110.5
C6 C5 H5 110.5
C4 C5 H5 110.5
O6 C6 C1 111.5(3)
O6 C6 C5 109.0(3)
C1 C6 C5 108.3(3)
O6 C6 H6 109.3
C1 C6 H6 109.3
C5 C6 H6 109.3
O1 C7 O3 110.7(3)
O1 C7 O5 110.5(3)
O3 C7 O5 109.6(3)
O1 C7 C8 109.5(3)
O3 C7 C8 108.5(3)
O5 C7 C8 108.1(3)
C7 C8 H8A 109.5
C7 C8 H8B 109.5
H8A C8 H8B 109.5
C7 C8 H8C 109.5
H8A C8 H8C 109.5
H8B C8 H8C 109.5
O7 C9 O2 122.7(4)
O7 C9 C10 124.9(4)
O2 C9 C10 112.4(4)
C15 C10 C11 121.5(4)
C15 C10 C9 117.3(4)
C11 C10 C9 121.1(4)
C12 C11 C10 118.7(5)
C12 C11 H11 120.7
C10 C11 H11 120.7
C13 C12 C11 120.2(5)
C13 C12 H12 119.9
C11 C12 H12 119.9
C12 C13 C14 120.6(5)
C12 C13 H13 119.7
C14 C13 H13 119.7
C13 C14 C15 119.9(5)
C13 C14 H14 120.1
C15 C14 H14 120.1
C10 C15 C14 119.1(5)
C10 C15 H15 120.5
C14 C15 H15 120.5
O8 C16 O6 123.4(4)
O8 C16 C17 126.1(4)
O6 C16 C17 110.5(4)
C22 C17 C18 119.7(4)
C22 C17 C16 121.9(4)
C18 C17 C16 118.3(4)
C19 C18 C17 119.1(4)
C19 C18 H18 120.5
C17 C18 H18 120.5
C20 C19 C18 120.8(4)
C20 C19 H19 119.6
C18 C19 H19 119.6
C19 C20 C21 120.8(4)
C19 C20 H20 119.6
C21 C20 H20 119.6
C22 C21 C20 119.2(5)
C22 C21 H21 120.4
C20 C21 H21 120.4
C21 C22 C17 120.5(4)
C21 C22 H22 119.8
C17 C22 H22 119.8
C24 C23 S1 115.8(3)
C24 C23 H23A 108.3
S1 C23 H23A 108.3
C24 C23 H23B 108.3
S1 C23 H23B 108.3
H23A C23 H23B 107.4
C23 C24 C29 112.0(4)
C23 C24 C25 120.2(4)
C29 C24 C25 103.1(3)
C23 C24 C30 116.1(3)
C29 C24 C30 99.8(3)
C25 C24 C30 103.0(4)
C24 C25 C26 104.5(4)
C24 C25 H25A 110.9
C26 C25 H25A 110.9
C24 C25 H25B 110.9
C26 C25 H25B 110.9
H25A C25 H25B 108.9
C27 C26 C25 102.6(4)
C27 C26 H26A 111.3
C25 C26 H26A 111.3
C27 C26 H26B 111.3
C25 C26 H26B 111.3
H26A C26 H26B 109.2
C28 C27 C26 105.9(4)
C28 C27 C30 102.8(4)
C26 C27 C30 103.3(4)
C28 C27 H27 114.5
C26 C27 H27 114.5
C30 C27 H27 114.5
C27 C28 C29 102.3(3)
C27 C28 H28A 111.3
C29 C28 H28A 111.3
C27 C28 H28B 111.3
C29 C28 H28B 111.3
H28A C28 H28B 109.2
O11 C29 C28 129.2(4)
O11 C29 C24 124.9(4)
C28 C29 C24 105.9(4)
C32 C30 C31 108.8(4)
C32 C30 C24 113.1(4)
C31 C30 C24 113.8(4)
C32 C30 C27 113.8(4)
C31 C30 C27 113.2(4)
C24 C30 C27 93.5(3)
C30 C31 H31A 109.5
C30 C31 H31B 109.5
H31A C31 H31B 109.5
C30 C31 H31C 109.5
H31A C31 H31C 109.5
H31B C31 H31C 109.5
C30 C32 H32A 109.5
C30 C32 H32B 109.5
H32A C32 H32B 109.5
C30 C32 H32C 109.5
H32A C32 H32C 109.5
H32B C32 H32C 109.5
O9' S1' O10' 121.0(2)
O9' S1' O6' 104.70(18)
O10' S1' O6' 107.53(17)
O9' S1' C23' 109.6(2)
O10' S1' C23' 111.7(2)
O6' S1' C23' 99.89(19)
C7' O1' C1' 111.5(3)
C9' O2' C2' 115.6(3)
C7' O3' C3' 110.8(3)
C16' O4' C4' 116.0(3)
C7' O5' C5' 111.7(3)
C6' O6' S1' 119.8(2)
O1' C1' C2' 109.8(3)
O1' C1' C6' 106.3(3)
C2' C1' C6' 111.0(3)
O1' C1' H1' 109.9
C2' C1' H1' 109.9
C6' C1' H1' 109.9
O2' C2' C3' 106.0(3)
O2' C2' C1' 112.2(3)
C3' C2' C1' 108.0(4)
O2' C2' H2' 110.2
C3' C2' H2' 110.2
C1' C2' H2' 110.2
O3' C3' C2' 110.3(3)
O3' C3' C4' 105.9(3)
C2' C3' C4' 111.1(3)
O3' C3' H3' 109.8
C2' C3' H3' 109.8
C4' C3' H3' 109.8
O4' C4' C5' 108.4(3)
O4' C4' C3' 110.1(3)
C5' C4' C3' 107.2(3)
O4' C4' H4' 110.4
C5' C4' H4' 110.4
C3' C4' H4' 110.4
O5' C5' C6' 105.5(3)
O5' C5' C4' 106.0(3)
C6' C5' C4' 115.4(4)
O5' C5' H5' 109.9
C6' C5' H5' 109.9
C4' C5' H5' 109.9
O6' C6' C5' 108.4(3)
O6' C6' C1' 111.3(3)
C5' C6' C1' 107.6(3)
O6' C6' H6' 109.8
C5' C6' H6' 109.8
C1' C6' H6' 109.8
O1' C7' O5' 111.1(3)
O1' C7' O3' 110.1(4)
O5' C7' O3' 110.7(3)
O1' C7' C8' 109.2(3)
O5' C7' C8' 107.7(4)
O3' C7' C8' 108.0(3)
C7' C8' H8D 109.5
C7' C8' H8E 109.5
H8D C8' H8E 109.5
C7' C8' H8F 109.5
H8D C8' H8F 109.5
H8E C8' H8F 109.5
O7' C9' O2' 122.4(4)
O7' C9' C10' 125.3(5)
O2' C9' C10' 112.2(4)
C15' C10' C11' 118.5(4)
C15' C10' C9' 118.8(4)
C11' C10' C9' 122.6(5)
C12' C11' C10' 119.8(5)
C12' C11' H11' 120.1
C10' C11' H11' 120.1
C13' C12' C11' 120.5(5)
C13' C12' H12' 119.7
C11' C12' H12' 119.7
C12' C13' C14' 119.6(5)
C12' C13' H13' 120.2
C14' C13' H13' 120.2
C15' C14' C13' 119.1(5)
C15' C14' H14' 120.4
C13' C14' H14' 120.4
C14' C15' C10' 122.4(5)
C14' C15' H15' 118.8
C10' C15' H15' 118.8
O8' C16' O4' 123.3(3)
O8' C16' C17' 125.8(4)
O4' C16' C17' 110.9(3)
C22' C17' C18' 120.6(4)
C22' C17' C16' 121.2(3)
C18' C17' C16' 118.1(4)
C19' C18' C17' 119.1(4)
C19' C18' H18' 120.4
C17' C18' H18' 120.4
C18' C19' C20' 119.9(4)
C18' C19' H19' 120.1
C20' C19' H19' 120.1
C21' C20' C19' 120.7(4)
C21' C20' H20' 119.7
C19' C20' H20' 119.7
C22' C21' C20' 119.5(5)
C22' C21' H21' 120.2
C20' C21' H21' 120.2
C17' C22' C21' 120.1(4)
C17' C22' H22' 119.9
C21' C22' H22' 119.9
C24' C23' S1' 118.8(3)
C24' C23' H23C 107.6
S1' C23' H23C 107.6
C24' C23' H23D 107.6
S1' C23' H23D 107.6
H23C C23' H23D 107.1
C23' C24' C30' 115.0(4)
C23' C24' C29' 117.4(4)
C30' C24' C29' 101.3(4)
C23' C24' C25' 115.9(4)
C30' C24' C25' 103.4(4)
C29' C24' C25' 101.7(3)
C26' C25' C24' 103.1(4)
C26' C25' H25C 111.1
C24' C25' H25C 111.1
C26' C25' H25D 111.1
C24' C25' H25D 111.1
H25C C25' H25D 109.1
C27' C26' C25' 102.7(4)
C27' C26' H26C 111.2
C25' C26' H26C 111.2
C27' C26' H26D 111.2
C25' C26' H26D 111.2
H26C C26' H26D 109.1
C28' C27' C30' 102.8(4)
C28' C27' C26' 106.7(4)
C30' C27' C26' 102.5(4)
C28' C27' H27' 114.5
C30' C27' H27' 114.5
C26' C27' H27' 114.5
C29' C28' C27' 102.6(4)
C29' C28' H28C 111.2
C27' C28' H28C 111.2
C29' C28' H28D 111.2
C27' C28' H28D 111.2
H28C C28' H28D 109.2
O11' C29' C28' 127.9(4)
O11' C29' C24' 126.9(4)
C28' C29' C24' 105.2(4)
C24' C30' C31' 114.7(4)
C24' C30' C32' 112.9(4)
C31' C30' C32' 107.7(4)
C24' C30' C27' 94.3(4)
C31' C30' C27' 113.3(4)
C32' C30' C27' 113.7(4)
C30' C31' H31D 109.5
C30' C31' H31E 109.5
H31D C31' H31E 109.5
C30' C31' H31F 109.5
H31D C31' H31F 109.5
H31E C31' H31F 109.5
C30' C32' H32D 109.5
C30' C32' H32E 109.5
H32D C32' H32E 109.5
C30' C32' H32F 109.5
H32D C32' H32F 109.5
H32E C32' H32F 109.5

loop_
_geom_bond_atom_site_label_1
_geom_bond_atom_site_label_2
_geom_bond_distance
O9 S1 1.419(3)
S1 O10 1.428(3)
S1 O4 1.596(3)
S1 C23 1.766(4)
O1 C7 1.399(5)
O1 C1 1.451(4)
O2 C9 1.355(6)
O2 C2 1.450(5)
O3 C7 1.407(5)
O3 C3 1.449(5)
O4 C4 1.455(4)
O5 C7 1.417(5)
O5 C5 1.445(4)
O6 C16 1.361(5)
O6 C6 1.433(4)
O7 C9 1.200(5)
O8 C16 1.203(5)
O11 C29 1.207(6)
C1 C2 1.505(6)
C1 C6 1.523(6)
C1 H1 0.9800
C2 C3 1.533(5)
C2 H2 0.9800
C3 C4 1.528(6)
C3 H3 0.9800
C4 C5 1.525(6)
C4 H4 0.9800
C5 C6 1.523(5)
C5 H5 0.9800
C6 H6 0.9800
C7 C8 1.496(5)
C8 H8A 0.9600
C8 H8B 0.9600
C8 H8C 0.9600
C9 C10 1.504(6)
C10 C15 1.373(7)
C10 C11 1.390(6)
C11 C12 1.379(7)
C11 H11 0.9300
C12 C13 1.373(8)
C12 H12 0.9300
C13 C14 1.382(8)
C13 H13 0.9300
C14 C15 1.382(7)
C14 H14 0.9300
C15 H15 0.9300
C16 C17 1.486(5)
C17 C22 1.394(6)
C17 C18 1.396(6)
C18 C19 1.390(6)
C18 H18 0.9300
C19 C20 1.367(7)
C19 H19 0.9300
C20 C21 1.389(7)
C20 H20 0.9300
C21 C22 1.382(6)
C21 H21 0.9300
C22 H22 0.9300
C23 C24 1.527(6)
C23 H23A 0.9700
C23 H23B 0.9700
C24 C29 1.534(5)
C24 C25 1.541(6)
C24 C30 1.552(6)
C25 C26 1.541(7)
C25 H25A 0.9700
C25 H25B 0.9700
C26 C27 1.535(7)
C26 H26A 0.9700
C26 H26B 0.9700
C27 C28 1.516(6)
C27 C30 1.552(6)
C27 H27 0.9800
C28 C29 1.517(7)
C28 H28A 0.9700
C28 H28B 0.9700
C30 C32 1.518(7)
C30 C31 1.525(6)
C31 H31A 0.9600
C31 H31B 0.9600
C31 H31C 0.9600
C32 H32A 0.9600
C32 H32B 0.9600
C32 H32C 0.9600
S1' O9' 1.415(3)
S1' O10' 1.427(3)
S1' O6' 1.605(3)
S1' C23' 1.787(5)
O1' C7' 1.409(6)
O1' C1' 1.436(5)
O2' C9' 1.355(6)
O2' C2' 1.435(5)
O3' C7' 1.422(5)
O3' C3' 1.446(5)
O4' C16' 1.349(5)
O4' C4' 1.441(4)
O5' C7' 1.415(5)
O5' C5' 1.441(5)
O6' C6' 1.458(5)
O7' C9' 1.203(6)
O8' C16' 1.196(5)
O11' C29' 1.181(6)
C1' C2' 1.515(6)
C1' C6' 1.531(6)
C1' H1' 0.9800
C2' C3' 1.514(6)
C2' H2' 0.9800
C3' C4' 1.537(6)
C3' H3' 0.9800
C4' C5' 1.528(6)
C4' H4' 0.9800
C5' C6' 1.522(6)
C5' H5' 0.9800
C6' H6' 0.9800
C7' C8' 1.510(5)
C8' H8D 0.9600
C8' H8E 0.9600
C8' H8F 0.9600
C9' C10' 1.473(6)
C10' C15' 1.382(7)
C10' C11' 1.395(7)
C11' C12' 1.394(7)
C11' H11' 0.9300
C12' C13' 1.372(8)
C12' H12' 0.9300
C13' C14' 1.406(8)
C13' H13' 0.9300
C14' C15' 1.358(7)
C14' H14' 0.9300
C15' H15' 0.9300
C16' C17' 1.490(5)
C17' C22' 1.381(6)
C17' C18' 1.397(6)
C18' C19' 1.385(6)
C18' H18' 0.9300
C19' C20' 1.390(7)
C19' H19' 0.9300
C20' C21' 1.386(7)
C20' H20' 0.9300
C21' C22' 1.382(6)
C21' H21' 0.9300
C22' H22' 0.9300
C23' C24' 1.510(7)
C23' H23C 0.9700
C23' H23D 0.9700
C24' C30' 1.520(7)
C24' C29' 1.543(6)
C24' C25' 1.562(6)
C25' C26' 1.549(8)
C25' H25C 0.9700
C25' H25D 0.9700
C26' C27' 1.543(7)
C26' H26C 0.9700
C26' H26D 0.9700
C27' C28' 1.514(7)
C27' C30' 1.542(6)
C27' H27' 0.9800
C28' C29' 1.510(7)
C28' H28C 0.9700
C28' H28D 0.9700
C30' C31' 1.534(8)
C30' C32' 1.539(7)
C31' H31D 0.9600
C31' H31E 0.9600
C31' H31F 0.9600
C32' H32D 0.9600
C32' H32E 0.9600
C32' H32F 0.9600

loop_
_geom_hbond_atom_site_label_D
_geom_hbond_atom_site_label_H
_geom_hbond_atom_site_label_A
_geom_hbond_site_symmetry_A
_geom_hbond_distance_DH
_geom_hbond_distance_HA
_geom_hbond_distance_DA
_geom_hbond_angle_DHA
C5 H5 O9' . 0.98 2.41 3.153(5) 132.0
C23 H23A O7 . 0.97 2.43 3.347(5) 158.2
C5' H5' O9 . 0.98 2.63 3.351(5) 130.2
C23' H23D O7' . 0.97 2.63 3.252(5) 122.4
C8' H8E O3 1_545 0.96 2.76 3.658(6) 155.4
C8 H8C O1' 1_565 0.96 2.75 3.644(5) 155.2
C12 H12 O10 1_655 0.93 2.72 3.495(6) 141.9
C1 H1 O8' 1_655 0.98 2.33 3.275(5) 160.8
C28 H28B O11' 1_554 0.97 2.45 3.297(6) 145.9
C18' H18' O1 1_455 0.93 2.71 3.485(6) 142.0
C3' H3' O8 1_455 0.98 2.35 3.310(5) 166.6
C31' H31E Cg1 1_456 0.96 2.86 3.724 151
C31 H31C Cg2 1_654 0.96 3.06 3.943 153
